data_4075722
loop_
_publ_author_name
'Mathur, Pradeep'
'Singh, Vinay K.'
'Mobin, Shaikh M.'
'Srinivasu, Chimalakonda'
'Trivedi, Rajiv'
'Bhunia, Anjan K.'
'Puranik, Vedavati G.'

_publ_section_title
;
 Synthesis and Characterization of Ferrocenylchalcogenopropargyl Complexes
 [Fe(\h5-C5H4EICH2C&#x22EE;CH)2] (EI= Se, S) and Their Reactions To Form
 Unusual Ferrocenyl-Containing Metal Clusters with Eclipsed Cp Rings and
 New Five-Membered FeEICHCCH2Ring Ligand System&#x2020;
;
_journal_issue 3
_journal_name_full Organometallics
_journal_page_first 367
_journal_paper_doi 10.1021/om049226r
_journal_volume 24
_journal_year 2005
_chemical_formula_sum 'C24 H14 Fe4 O8 Se4'
_chemical_formula_weight 969.59
_chemical_name_systematic
; 
 ? 
;
_space_group_IT_number 14
_symmetry_cell_setting monoclinic
_symmetry_space_group_name_Hall '-P 2ybc'
_symmetry_space_group_name_H-M 'P 1 21/c 1'
_atom_sites_solution_hydrogens geom
_atom_sites_solution_primary direct
_atom_sites_solution_secondary difmap
_audit_creation_method SHELXL-97
_cell_angle_alpha 90.000(7)
_cell_angle_beta 96.531(6)
_cell_angle_gamma 90.000(8)
_cell_formula_units_Z 4
_cell_length_a 11.2890(7)
_cell_length_b 10.9700(12)
_cell_length_c 24.1500(17)
_cell_measurement_reflns_used 25
_cell_measurement_temperature 293(2)
_cell_measurement_theta_max 12.4100
_cell_measurement_theta_min 5.5300
_cell_volume 2971.3(4)
_computing_cell_refinement 'Argus (Nonius, MACH3 software)'
_computing_data_collection 'Argus (Nonius, MACH3 software)'
_computing_data_reduction 'Maxus (Nonius software)'
_computing_molecular_graphics Ortep
_computing_publication_material Shelx97
_computing_structure_refinement 'SHELXL-97 (Sheldrick, 1997)'
_computing_structure_solution 'SHELXS-97 (Sheldrick, 1990)'
_diffrn_ambient_temperature 293(2)
_diffrn_measured_fraction_theta_full 0.945
_diffrn_measured_fraction_theta_max 0.945
_diffrn_measurement_device_type 'Nonius MACH3'
_diffrn_measurement_method \w/q-scan
_diffrn_radiation_monochromator graphite
_diffrn_radiation_source 'fine-focus sealed tube'
_diffrn_radiation_type MoK\a
_diffrn_radiation_wavelength 0.71073
_diffrn_reflns_av_R_equivalents 0.0764
_diffrn_reflns_av_sigmaI/netI 0.2426
_diffrn_reflns_limit_h_max 13
_diffrn_reflns_limit_h_min 0
_diffrn_reflns_limit_k_max 13
_diffrn_reflns_limit_k_min 0
_diffrn_reflns_limit_l_max 28
_diffrn_reflns_limit_l_min -28
_diffrn_reflns_number 5494
_diffrn_reflns_theta_full 24.92
_diffrn_reflns_theta_max 24.92
_diffrn_reflns_theta_min 1.69
_diffrn_standards_decay_% <3%
_diffrn_standards_interval_time 3600
_diffrn_standards_number 3
_exptl_absorpt_coefficient_mu 6.858
_exptl_absorpt_correction_T_max 0.7255
_exptl_absorpt_correction_T_min 0.4261
_exptl_absorpt_correction_type psi-scan
_exptl_crystal_colour 'Dark Brown'
_exptl_crystal_density_diffrn 2.167
_exptl_crystal_density_method 'not measured'
_exptl_crystal_description Block
_exptl_crystal_F_000 1848
_exptl_crystal_size_max 0.15
_exptl_crystal_size_mid 0.10
_exptl_crystal_size_min 0.05
_refine_diff_density_max 1.421
_refine_diff_density_min -1.266
_refine_diff_density_rms 0.200
_refine_ls_extinction_method none
_refine_ls_goodness_of_fit_ref 0.962
_refine_ls_hydrogen_treatment mixed
_refine_ls_matrix_type full
_refine_ls_number_parameters 361
_refine_ls_number_reflns 5208
_refine_ls_number_restraints 0
_refine_ls_restrained_S_all 0.962
_refine_ls_R_factor_all 0.2350
_refine_ls_R_factor_gt 0.0655
_refine_ls_shift/su_max 0.035
_refine_ls_shift/su_mean 0.005
_refine_ls_structure_factor_coef Fsqd
_refine_ls_weighting_details 'w=1/[\s^2^(Fo^2^)+(0.0948P)^2^+0.0000P] where P=(Fo^2^+2Fc^2^)/3'
_refine_ls_weighting_scheme calc
_refine_ls_wR_factor_gt 0.1441
_refine_ls_wR_factor_ref 0.2001
_reflns_number_gt 2245
_reflns_number_total 5208
_reflns_threshold_expression >2sigma(I)
_cod_data_source_file om049226rsi20041007_051420.cif
_cod_data_source_block cmpd3
_cod_depositor_comments
;
The following automatic conversions were performed:

'_symmetry_cell_setting' value 'Monoclinic' changed to 'monoclinic'
according to /home/saulius/struct/CIF-dictionaries/cif_core.dic
dictionary named 'cif_core.dic' version 2.4.1 from
2010-06-29.

'_exptl_absorpt_correction_type' value 'Psi-scan'
changed to 'psi-scan' according to
/home/saulius/struct/CIF-dictionaries/cif_core.dic dictionary named
'cif_core.dic' version 2.4.1 from 2010-06-29.

Automatic conversion script
Id: cif_fix_values 1715 2011-07-08 13:25:40Z adriana 

The following automatic conversions were performed:

'_refine_ls_weighting_scheme' value 'calc
w=1/[\s^2^(Fo^2^)+(0.0948P)^2^+0.0000P] where P=(Fo^2^+2Fc^2^)/3' was
changed to 'calc'. New tag '_refine_ls_weighting_details' was
created. The value of the new tag was set to
'w=1/[\s^2^(Fo^2^)+(0.0948P)^2^+0.0000P] where P=(Fo^2^+2Fc^2^)/3'.

Automatic conversion script
Id: cif_fix_values 3143 2015-03-26 13:38:13Z robertas 
;
_cod_original_sg_symbol_H-M 'P 21/c'
_cod_database_code 4075722

loop_
_symmetry_equiv_pos_as_xyz
'x, y, z'
'-x, y+1/2, -z+1/2'
'-x, -y, -z'
'x, -y-1/2, z-1/2'

loop_
_atom_site_label
_atom_site_type_symbol
_atom_site_fract_x
_atom_site_fract_y
_atom_site_fract_z
_atom_site_U_iso_or_equiv
_atom_site_adp_type
_atom_site_occupancy
_atom_site_calc_flag
_atom_site_refinement_flags
Fe1 Fe 0.9418(2) 1.2340(2) 0.31987(9) 0.0480(6) Uani 1 d .
Fe2 Fe 0.52605(19) 0.9895(2) 0.30940(9) 0.0430(6) Uani 1 d .
Fe3 Fe 0.6036(2) 0.7106(2) 0.40498(9) 0.0484(6) Uani 1 d .
Fe4 Fe 0.3896(2) 0.7687(2) 0.41783(9) 0.0501(7) Uani 1 d .
Se1 Se 0.64408(16) 1.17346(16) 0.31501(8) 0.0563(5) Uani 1 d .
Se2 Se 0.9490(2) 1.12402(19) 0.45484(8) 0.0924(8) Uani 1 d .
Se3 Se 0.55524(16) 0.89351(16) 0.44926(6) 0.0518(5) Uani 1 d .
Se4 Se 0.46632(14) 0.78496(14) 0.32991(6) 0.0410(4) Uani 1 d .
C1 C 0.986(2) 1.2522(18) 0.4042(7) 0.069(6) Uani 1 d .
C2 C 1.0846(17) 1.264(2) 0.3756(8) 0.075(6) Uani 1 d .
H2 H 1.1515 1.2142 0.3784 0.089 Uiso 1 calc R
C3 C 1.064(2) 1.367(2) 0.3414(8) 0.094(9) Uani 1 d .
H3 H 1.1171 1.3998 0.3188 0.113 Uiso 1 calc R
C4 C 0.947(2) 1.414(2) 0.3465(8) 0.086(7) Uani 1 d .
H4 H 0.9092 1.4792 0.3276 0.103 Uiso 1 calc R
C5 C 0.9051(19) 1.3405(17) 0.3854(7) 0.066(5) Uani 1 d .
H5 H 0.8304 1.3492 0.3977 0.079 Uiso 1 calc R
C6 C 0.7924(16) 1.1523(16) 0.2862(6) 0.057(5) Uani 1 d .
C7 C 0.8351(15) 1.2294(16) 0.2461(6) 0.057(5) Uani 1 d .
H7 H 0.7939 1.2943 0.2281 0.068 Uiso 1 calc R
C8 C 0.9519(17) 1.191(2) 0.2378(7) 0.073(6) Uani 1 d .
H8 H 1.0011 1.2269 0.2142 0.087 Uiso 1 calc R
C9 C 0.9787(16) 1.0922(17) 0.2705(7) 0.063(5) Uani 1 d .
H9 H 1.0507 1.0502 0.2728 0.076 Uiso 1 calc R
C10 C 0.8826(14) 1.0614(16) 0.3008(7) 0.055(5) Uani 1 d .
H10 H 0.8786 0.9960 0.3250 0.066 Uiso 1 calc R
C11 C 1.0264(19) 1.197(2) 0.5229(7) 0.081(6) Uani 1 d .
H11A H 1.0194 1.1424 0.5539 0.097 Uiso 1 calc R
H11B H 1.1105 1.2080 0.5195 0.097 Uiso 1 calc R
C12 C 0.975(2) 1.313(2) 0.5343(8) 0.073(6) Uani 1 d .
C13 C 0.939(3) 1.406(2) 0.5432(9) 0.109(9) Uani 1 d .
H13 H 0.9093 1.4824 0.5505 0.131 Uiso 1 calc R
C14 C 0.6573(14) 1.0463(14) 0.3688(5) 0.046(4) Uani 1 d .
H14 H 0.7310 1.0002 0.3787 0.055 Uiso 1 calc R
C15 C 0.5561(16) 1.0263(13) 0.3930(6) 0.046(4) Uani 1 d .
C16 C 0.4465(14) 1.0823(15) 0.3721(7) 0.056(5) Uani 1 d .
H16A H 0.4455 1.1706 0.3703 0.067 Uiso 1 calc R
H16B H 0.3743 1.0471 0.3835 0.067 Uiso 1 calc R
C111 C 0.6094(15) 0.9171(16) 0.2608(7) 0.052(4) Uani 1 d .
C222 C 0.3995(15) 1.0209(15) 0.2658(8) 0.055(5) Uani 1 d .
C333 C 0.7373(17) 0.7405(15) 0.3747(7) 0.054(5) Uani 1 d .
C444 C 0.6637(17) 0.6469(15) 0.4720(7) 0.059(5) Uani 1 d .
C555 C 0.5754(18) 0.5620(17) 0.3785(7) 0.065(5) Uani 1 d .
C666 C 0.2639(19) 0.859(2) 0.4059(9) 0.088(7) Uani 1 d .
C777 C 0.3240(18) 0.6306(19) 0.3921(7) 0.069(6) Uani 1 d .
C888 C 0.3772(18) 0.7215(18) 0.4885(8) 0.074(6) Uani 1 d .
O111 O 0.6638(12) 0.8660(12) 0.2305(5) 0.077(4) Uani 1 d .
O222 O 0.3074(12) 1.0440(13) 0.2394(5) 0.083(4) Uani 1 d .
O333 O 0.8215(12) 0.7621(14) 0.3537(5) 0.086(4) Uani 1 d .
O444 O 0.6967(16) 0.6147(15) 0.5146(5) 0.127(7) Uani 1 d .
O555 O 0.5552(14) 0.4640(12) 0.3626(5) 0.091(5) Uani 1 d .
O666 O 0.1750(14) 0.9097(16) 0.3929(7) 0.118(6) Uani 1 d .
O777 O 0.2800(14) 0.5428(14) 0.3725(6) 0.099(5) Uani 1 d .
O888 O 0.3685(15) 0.6944(15) 0.5329(6) 0.112(6) Uani 1 d .

loop_
_atom_site_aniso_label
_atom_site_aniso_U_11
_atom_site_aniso_U_22
_atom_site_aniso_U_33
_atom_site_aniso_U_23
_atom_site_aniso_U_13
_atom_site_aniso_U_12
Fe1 0.0546(15) 0.0521(15) 0.0383(12) -0.0023(11) 0.0093(11) -0.0110(12)
Fe2 0.0480(14) 0.0401(13) 0.0415(13) 0.0027(10) 0.0082(11) -0.0032(11)
Fe3 0.0625(16) 0.0481(15) 0.0337(12) 0.0009(11) 0.0015(11) 0.0028(13)
Fe4 0.0618(16) 0.0485(15) 0.0423(13) 0.0031(12) 0.0156(12) -0.0065(13)
Se1 0.0605(12) 0.0406(10) 0.0708(12) 0.0017(9) 0.0206(9) -0.0075(9)
Se2 0.155(2) 0.0639(15) 0.0532(13) 0.0062(11) -0.0096(13) -0.0119(14)
Se3 0.0712(12) 0.0527(11) 0.0327(9) -0.0086(8) 0.0116(8) -0.0075(9)
Se4 0.0515(10) 0.0390(9) 0.0319(8) 0.0000(7) 0.0027(7) -0.0050(8)
C1 0.110(17) 0.067(14) 0.029(9) 0.021(9) -0.001(10) -0.018(12)
C2 0.064(13) 0.092(17) 0.062(12) -0.013(12) -0.016(11) -0.012(12)
C3 0.12(2) 0.10(2) 0.056(13) 0.007(13) 0.000(14) -0.093(17)
C4 0.13(2) 0.068(15) 0.060(14) -0.005(11) -0.007(14) -0.017(15)
C5 0.112(17) 0.049(11) 0.038(10) -0.001(9) 0.015(11) -0.012(12)
C6 0.082(13) 0.053(11) 0.036(9) -0.001(8) 0.011(9) -0.018(11)
C7 0.060(12) 0.079(13) 0.030(8) 0.009(9) 0.003(8) -0.024(11)
C8 0.068(14) 0.101(17) 0.054(12) -0.013(12) 0.026(10) -0.015(13)
C9 0.062(12) 0.064(13) 0.065(12) -0.019(11) 0.016(10) -0.008(11)
C10 0.057(11) 0.046(11) 0.062(11) -0.018(9) 0.008(9) -0.009(10)
C11 0.105(17) 0.096(18) 0.042(10) 0.013(11) 0.006(11) -0.022(14)
C12 0.116(19) 0.056(14) 0.042(11) -0.004(10) -0.004(11) -0.027(14)
C13 0.16(3) 0.082(19) 0.083(17) -0.019(15) 0.019(16) -0.040(19)
C14 0.053(10) 0.055(11) 0.031(8) -0.003(8) 0.014(8) -0.016(9)
C15 0.074(12) 0.024(8) 0.045(9) -0.021(7) 0.024(9) -0.003(8)
C16 0.058(11) 0.038(10) 0.077(12) -0.002(9) 0.039(9) 0.017(9)
C111 0.050(11) 0.061(12) 0.048(10) 0.005(9) 0.012(8) -0.013(9)
C222 0.042(11) 0.043(11) 0.082(13) 0.012(9) 0.015(10) -0.014(9)
C333 0.074(13) 0.043(10) 0.041(9) 0.003(8) -0.010(9) -0.003(10)
C444 0.091(15) 0.046(11) 0.041(10) 0.010(8) 0.014(10) 0.028(10)
C555 0.101(15) 0.042(11) 0.052(11) 0.010(9) 0.016(10) 0.009(11)
C666 0.055(14) 0.11(2) 0.102(17) 0.012(14) 0.039(13) 0.004(13)
C777 0.091(16) 0.077(16) 0.041(10) 0.015(10) 0.016(10) -0.026(12)
C888 0.107(16) 0.069(14) 0.052(11) -0.005(11) 0.034(11) -0.032(12)
O111 0.086(10) 0.091(11) 0.060(8) -0.006(7) 0.028(7) 0.007(8)
O222 0.064(9) 0.096(11) 0.087(10) 0.023(8) -0.006(8) 0.000(8)
O333 0.075(10) 0.111(12) 0.075(9) 0.019(8) 0.023(8) 0.008(9)
O444 0.184(17) 0.147(16) 0.044(8) 0.034(9) -0.018(10) 0.018(13)
O555 0.141(14) 0.052(9) 0.076(10) -0.003(8) -0.001(9) -0.001(9)
O666 0.079(11) 0.127(14) 0.157(16) 0.049(12) 0.055(11) 0.011(11)
O777 0.127(13) 0.089(11) 0.084(10) -0.018(9) 0.028(9) -0.043(10)
O888 0.162(15) 0.119(14) 0.060(9) 0.008(9) 0.039(10) -0.028(11)

loop_
_atom_type_symbol
_atom_type_description
_atom_type_scat_dispersion_real
_atom_type_scat_dispersion_imag
_atom_type_scat_source
C C 0.0033 0.0016 'International Tables Vol C Tables 4.2.6.8 and 6.1.1.4'
H H 0.0000 0.0000 'International Tables Vol C Tables 4.2.6.8 and 6.1.1.4'
O O 0.0106 0.0060 'International Tables Vol C Tables 4.2.6.8 and 6.1.1.4'
Se Se -0.0929 2.2259 'International Tables Vol C Tables 4.2.6.8 and 6.1.1.4'
Fe Fe 0.3463 0.8444 'International Tables Vol C Tables 4.2.6.8 and 6.1.1.4'

loop_
_geom_angle_atom_site_label_1
_geom_angle_atom_site_label_2
_geom_angle_atom_site_label_3
_geom_angle
C6 Fe1 C2 157.4(8)
C6 Fe1 C3 160.2(10)
C2 Fe1 C3 40.6(7)
C6 Fe1 C9 68.8(7)
C2 Fe1 C9 108.5(8)
C3 Fe1 C9 121.5(9)
C6 Fe1 C7 41.0(6)
C2 Fe1 C7 160.3(8)
C3 Fe1 C7 123.9(8)
C9 Fe1 C7 66.9(7)
C6 Fe1 C10 41.7(6)
C2 Fe1 C10 121.5(8)
C3 Fe1 C10 156.6(10)
C9 Fe1 C10 40.7(6)
C7 Fe1 C10 68.5(7)
C6 Fe1 C1 123.1(7)
C2 Fe1 C1 39.8(7)
C3 Fe1 C1 66.1(7)
C9 Fe1 C1 127.9(8)
C7 Fe1 C1 157.7(8)
C10 Fe1 C1 110.6(7)
C6 Fe1 C5 109.5(8)
C2 Fe1 C5 66.7(8)
C3 Fe1 C5 65.4(9)
C9 Fe1 C5 164.5(8)
C7 Fe1 C5 122.6(8)
C10 Fe1 C5 127.9(7)
C1 Fe1 C5 39.1(7)
C6 Fe1 C8 69.0(7)
C2 Fe1 C8 123.9(8)
C3 Fe1 C8 107.6(8)
C9 Fe1 C8 38.7(7)
C7 Fe1 C8 40.6(6)
C10 Fe1 C8 67.7(7)
C1 Fe1 C8 161.3(9)
C5 Fe1 C8 156.4(9)
C6 Fe1 C4 123.2(9)
C2 Fe1 C4 68.9(9)
C3 Fe1 C4 40.7(8)
C9 Fe1 C4 155.4(9)
C7 Fe1 C4 106.8(8)
C10 Fe1 C4 161.7(9)
C1 Fe1 C4 66.6(8)
C5 Fe1 C4 38.6(7)
C8 Fe1 C4 121.1(9)
C222 Fe2 C111 98.7(8)
C222 Fe2 C14 149.4(7)
C111 Fe2 C14 101.8(7)
C222 Fe2 C15 126.9(8)
C111 Fe2 C15 134.4(7)
C14 Fe2 C15 38.8(6)
C222 Fe2 C16 87.2(7)
C111 Fe2 C16 173.2(7)
C14 Fe2 C16 71.5(6)
C15 Fe2 C16 40.0(6)
C222 Fe2 Se4 94.6(5)
C111 Fe2 Se4 84.3(5)
C14 Fe2 Se4 109.7(4)
C15 Fe2 Se4 90.0(4)
C16 Fe2 Se4 98.6(5)
C222 Fe2 Se1 106.5(5)
C111 Fe2 Se1 94.6(5)
C14 Fe2 Se1 49.7(4)
C15 Fe2 Se1 75.6(4)
C16 Fe2 Se1 80.4(5)
Se4 Fe2 Se1 158.79(12)
C555 Fe3 C333 98.5(8)
C555 Fe3 C444 90.0(8)
C333 Fe3 C444 100.8(7)
C555 Fe3 Se3 154.8(6)
C333 Fe3 Se3 106.2(5)
C444 Fe3 Se3 90.3(5)
C555 Fe3 Se4 88.1(6)
C333 Fe3 Se4 97.6(5)
C444 Fe3 Se4 161.6(6)
Se3 Fe3 Se4 83.72(9)
C555 Fe3 Fe4 98.1(7)
C333 Fe3 Fe4 149.6(5)
C444 Fe3 Fe4 104.5(6)
Se3 Fe3 Fe4 57.51(9)
Se4 Fe3 Fe4 57.72(8)
C666 Fe4 C777 97.3(10)
C666 Fe4 C888 99.9(10)
C777 Fe4 C888 90.7(8)
C666 Fe4 Se3 109.1(8)
C777 Fe4 Se3 153.0(7)
C888 Fe4 Se3 90.4(6)
C666 Fe4 Se4 100.6(7)
C777 Fe4 Se4 86.1(5)
C888 Fe4 Se4 159.5(7)
Se3 Fe4 Se4 83.64(9)
C666 Fe4 Fe3 153.5(7)
C777 Fe4 Fe3 96.2(7)
C888 Fe4 Fe3 102.7(7)
Se3 Fe4 Fe3 57.33(8)
Se4 Fe4 Fe3 57.76(8)
C6 Se1 C14 99.0(7)
C6 Se1 Fe2 112.4(5)
C14 Se1 Fe2 54.9(4)
C1 Se2 C11 97.2(8)
C15 Se3 Fe3 107.0(4)
C15 Se3 Fe4 105.6(5)
Fe3 Se3 Fe4 65.15(9)
Fe4 Se4 Fe3 64.51(9)
Fe4 Se4 Fe2 112.95(10)
Fe3 Se4 Fe2 107.53(10)
C2 C1 C5 108.0(17)
C2 C1 Se2 128.9(18)
C5 C1 Se2 122.6(16)
C2 C1 Fe1 68.4(10)
C5 C1 Fe1 70.3(10)
Se2 C1 Fe1 120.7(9)
C1 C2 C3 106(2)
C1 C2 Fe1 71.8(10)
C3 C2 Fe1 70.7(11)
C1 C2 H2 126.8
C3 C2 H2 126.9
Fe1 C2 H2 122.4
C2 C3 C4 109.4(19)
C2 C3 Fe1 68.7(10)
C4 C3 Fe1 71.2(12)
C2 C3 H3 125.3
C4 C3 H3 125.3
Fe1 C3 H3 126.4
C5 C4 C3 104(2)
C5 C4 Fe1 69.6(12)
C3 C4 Fe1 68.1(12)
C5 C4 H4 127.9
C3 C4 H4 127.9
Fe1 C4 H4 125.9
C4 C5 C1 112(2)
C4 C5 Fe1 71.7(11)
C1 C5 Fe1 70.6(11)
C4 C5 H5 124.0
C1 C5 H5 124.1
Fe1 C5 H5 125.2
C7 C6 C10 107.1(16)
C7 C6 Se1 124.2(14)
C10 C6 Se1 128.6(12)
C7 C6 Fe1 70.9(9)
C10 C6 Fe1 70.8(10)
Se1 C6 Fe1 122.4(8)
C6 C7 C8 108.2(17)
C6 C7 Fe1 68.1(9)
C8 C7 Fe1 70.3(10)
C6 C7 H7 125.9
C8 C7 H7 125.9
Fe1 C7 H7 127.2
C9 C8 C7 107.9(17)
C9 C8 Fe1 69.8(10)
C7 C8 Fe1 69.0(9)
C9 C8 H8 126.0
C7 C8 H8 126.1
Fe1 C8 H8 126.7
C8 C9 C10 110.9(18)
C8 C9 Fe1 71.5(11)
C10 C9 Fe1 70.1(10)
C8 C9 H9 124.5
C10 C9 H9 124.5
Fe1 C9 H9 125.5
C9 C10 C6 105.7(16)
C9 C10 Fe1 69.2(10)
C6 C10 Fe1 67.5(10)
C9 C10 H10 127.1
C6 C10 H10 127.1
Fe1 C10 H10 127.7
C12 C11 Se2 112.0(14)
C12 C11 H11A 109.2
Se2 C11 H11A 109.2
C12 C11 H11B 109.2
Se2 C11 H11B 109.2
H11A C11 H11B 107.9
C13 C12 C11 177(3)
C12 C13 H13 180.0
C15 C14 Se1 114.1(13)
C15 C14 Fe2 71.0(9)
Se1 C14 Fe2 75.5(5)
C15 C14 H14 123.0
Se1 C14 H14 123.0
Fe2 C14 H14 123.0
C14 C15 C16 121.2(15)
C14 C15 Se3 118.7(13)
C16 C15 Se3 119.1(12)
C14 C15 Fe2 70.2(8)
C16 C15 Fe2 72.3(9)
Se3 C15 Fe2 121.0(7)
C15 C16 Fe2 67.7(8)
C15 C16 H16A 116.9
Fe2 C16 H16A 116.9
C15 C16 H16B 116.9
Fe2 C16 H16B 116.9
H16A C16 H16B 113.9
O111 C111 Fe2 177.4(16)
O222 C222 Fe2 174.6(16)
O333 C333 Fe3 177.6(15)
O444 C444 Fe3 175.0(17)
O555 C555 Fe3 177.9(17)
O666 C666 Fe4 172(2)
O777 C777 Fe4 176.4(16)
O888 C888 Fe4 178(2)

loop_
_geom_bond_atom_site_label_1
_geom_bond_atom_site_label_2
_geom_bond_distance
Fe1 C6 1.999(17)
Fe1 C2 2.006(17)
Fe1 C3 2.033(17)
Fe1 C9 2.032(17)
Fe1 C7 2.035(15)
Fe1 C10 2.043(16)
Fe1 C1 2.051(16)
Fe1 C5 2.046(17)
Fe1 C8 2.052(17)
Fe1 C4 2.07(2)
Fe2 C222 1.710(19)
Fe2 C111 1.774(18)
Fe2 C14 2.039(15)
Fe2 C15 2.048(14)
Fe2 C16 2.109(14)
Fe2 Se4 2.411(3)
Fe2 Se1 2.413(3)
Fe3 C555 1.77(2)
Fe3 C333 1.78(2)
Fe3 C444 1.821(17)
Fe3 Se3 2.366(3)
Fe3 Se4 2.390(3)
Fe3 Fe4 2.551(3)
Fe4 C666 1.72(2)
Fe4 C777 1.77(2)
Fe4 C888 1.804(18)
Fe4 Se3 2.371(3)
Fe4 Se4 2.389(3)
Se1 C6 1.898(18)
Se1 C14 1.900(15)
Se2 C1 1.940(17)
Se2 C11 1.944(18)
Se3 C15 1.993(15)
C1 C2 1.38(2)
C1 C5 1.37(2)
C2 C3 1.40(3)
C2 H2 0.9300
C3 C4 1.43(3)
C3 H3 0.9300
C4 C5 1.36(2)
C4 H4 0.9300
C5 H5 0.9300
C6 C7 1.41(2)
C6 C10 1.44(2)
C7 C8 1.42(2)
C7 H7 0.9300
C8 C9 1.35(2)
C8 H8 0.9300
C9 C10 1.42(2)
C9 H9 0.9300
C10 H10 0.9300
C11 C12 1.44(3)
C11 H11A 0.9700
C11 H11B 0.9700
C12 C13 1.12(3)
C13 H13 0.9300
C14 C15 1.359(19)
C14 H14 0.9800
C15 C16 1.42(2)
C16 H16A 0.9700
C16 H16B 0.9700
C111 O111 1.153(18)
C222 O222 1.183(18)
C333 O333 1.151(19)
C444 O444 1.112(18)
C555 O555 1.156(19)
C666 O666 1.16(2)
C777 O777 1.16(2)
C888 O888 1.129(19)

loop_
_geom_torsion_atom_site_label_1
_geom_torsion_atom_site_label_2
_geom_torsion_atom_site_label_3
_geom_torsion_atom_site_label_4
_geom_torsion
C555 Fe3 Fe4 C666 -121.3(19)
C333 Fe3 Fe4 C666 1(2)
C444 Fe3 Fe4 C666 146.5(19)
Se3 Fe3 Fe4 C666 65.6(18)
Se4 Fe3 Fe4 C666 -38.8(18)
C555 Fe3 Fe4 C777 -1.1(8)
C333 Fe3 Fe4 C777 121.3(11)
C444 Fe3 Fe4 C777 -93.3(8)
Se3 Fe3 Fe4 C777 -174.2(5)
Se4 Fe3 Fe4 C777 81.4(5)
C555 Fe3 Fe4 C888 90.9(8)
C333 Fe3 Fe4 C888 -146.6(12)
C444 Fe3 Fe4 C888 -1.2(8)
Se3 Fe3 Fe4 C888 -82.2(6)
Se4 Fe3 Fe4 C888 173.4(6)
C555 Fe3 Fe4 Se3 173.1(6)
C333 Fe3 Fe4 Se3 -64.5(10)
C444 Fe3 Fe4 Se3 80.9(6)
Se4 Fe3 Fe4 Se3 -104.41(10)
C555 Fe3 Fe4 Se4 -82.5(6)
C333 Fe3 Fe4 Se4 39.9(10)
C444 Fe3 Fe4 Se4 -174.7(6)
Se3 Fe3 Fe4 Se4 104.41(10)
C222 Fe2 Se1 C6 -116.9(8)
C111 Fe2 Se1 C6 -16.3(8)
C14 Fe2 Se1 C6 85.2(8)
C15 Fe2 Se1 C6 118.4(7)
C16 Fe2 Se1 C6 159.0(7)
Se4 Fe2 Se1 C6 69.8(6)
C222 Fe2 Se1 C14 157.9(8)
C111 Fe2 Se1 C14 -101.6(8)
C15 Fe2 Se1 C14 33.2(7)
C16 Fe2 Se1 C14 73.8(7)
Se4 Fe2 Se1 C14 -15.4(6)
C555 Fe3 Se3 C15 -115.9(14)
C333 Fe3 Se3 C15 51.9(7)
C444 Fe3 Se3 C15 153.3(8)
Se4 Fe3 Se3 C15 -44.2(5)
Fe4 Fe3 Se3 C15 -99.7(5)
C555 Fe3 Se3 Fe4 -16.3(13)
C333 Fe3 Se3 Fe4 151.6(5)
C444 Fe3 Se3 Fe4 -107.0(6)
Se4 Fe3 Se3 Fe4 55.47(8)
C666 Fe4 Se3 C15 -52.7(9)
C777 Fe4 Se3 C15 114.6(12)
C888 Fe4 Se3 C15 -153.3(8)
Se4 Fe4 Se3 C15 46.3(4)
Fe3 Fe4 Se3 C15 101.8(4)
C666 Fe4 Se3 Fe3 -154.5(8)
C777 Fe4 Se3 Fe3 12.7(12)
C888 Fe4 Se3 Fe3 104.9(7)
Se4 Fe4 Se3 Fe3 -55.52(8)
C666 Fe4 Se4 Fe3 163.5(8)
C777 Fe4 Se4 Fe3 -99.8(7)
C888 Fe4 Se4 Fe3 -18.6(17)
Se3 Fe4 Se4 Fe3 55.13(9)
C666 Fe4 Se4 Fe2 64.2(8)
C777 Fe4 Se4 Fe2 160.9(7)
C888 Fe4 Se4 Fe2 -117.8(17)
Se3 Fe4 Se4 Fe2 -44.10(12)
Fe3 Fe4 Se4 Fe2 -99.23(11)
C555 Fe3 Se4 Fe4 100.9(6)
C333 Fe3 Se4 Fe4 -160.9(6)
C444 Fe3 Se4 Fe4 16.6(17)
Se3 Fe3 Se4 Fe4 -55.28(9)
C555 Fe3 Se4 Fe2 -151.5(6)
C333 Fe3 Se4 Fe2 -53.3(5)
C444 Fe3 Se4 Fe2 124.2(17)
Se3 Fe3 Se4 Fe2 52.33(10)
Fe4 Fe3 Se4 Fe2 107.61(11)
C222 Fe2 Se4 Fe4 -100.6(6)
C111 Fe2 Se4 Fe4 161.1(5)
C14 Fe2 Se4 Fe4 60.5(5)
C15 Fe2 Se4 Fe4 26.4(5)
C16 Fe2 Se4 Fe4 -12.8(5)
Se1 Fe2 Se4 Fe4 72.9(3)
C222 Fe2 Se4 Fe3 -169.7(6)
C111 Fe2 Se4 Fe3 91.9(5)
C14 Fe2 Se4 Fe3 -8.6(5)
C15 Fe2 Se4 Fe3 -42.7(5)
C16 Fe2 Se4 Fe3 -81.9(5)
Se1 Fe2 Se4 Fe3 3.8(3)
C11 Se2 C1 C2 89.6(18)
C11 Se2 C1 C5 -99.6(16)
C11 Se2 C1 Fe1 175.4(13)
C6 Fe1 C1 C2 159.9(12)
C3 Fe1 C1 C2 -40.1(13)
C9 Fe1 C1 C2 72.2(15)
C7 Fe1 C1 C2 -161.8(18)
C10 Fe1 C1 C2 114.9(13)
C5 Fe1 C1 C2 -119.8(17)
C8 Fe1 C1 C2 34(3)
C4 Fe1 C1 C2 -84.6(14)
C6 Fe1 C1 C5 -80.3(14)
C2 Fe1 C1 C5 119.8(17)
C3 Fe1 C1 C5 79.7(14)
C9 Fe1 C1 C5 -168.1(11)
C7 Fe1 C1 C5 -42(2)
C10 Fe1 C1 C5 -125.3(12)
C8 Fe1 C1 C5 154(2)
C4 Fe1 C1 C5 35.1(12)
C6 Fe1 C1 Se2 36.6(17)
C2 Fe1 C1 Se2 -123(2)
C3 Fe1 C1 Se2 -163.4(18)
C9 Fe1 C1 Se2 -51.2(17)
C7 Fe1 C1 Se2 75(2)
C10 Fe1 C1 Se2 -8.5(16)
C5 Fe1 C1 Se2 116.9(19)
C8 Fe1 C1 Se2 -89(3)
C4 Fe1 C1 Se2 152.0(17)
C5 C1 C2 C3 3(2)
Se2 C1 C2 C3 175.3(13)
Fe1 C1 C2 C3 62.7(12)
C5 C1 C2 Fe1 -59.2(13)
Se2 C1 C2 Fe1 112.6(15)
C6 Fe1 C2 C1 -48(3)
C3 Fe1 C2 C1 115.3(19)
C9 Fe1 C2 C1 -127.6(13)
C7 Fe1 C2 C1 159(2)
C10 Fe1 C2 C1 -84.7(13)
C5 Fe1 C2 C1 36.6(11)
C8 Fe1 C2 C1 -167.6(13)
C4 Fe1 C2 C1 78.4(13)
C6 Fe1 C2 C3 -164(2)
C9 Fe1 C2 C3 117.0(15)
C7 Fe1 C2 C3 44(3)
C10 Fe1 C2 C3 159.9(14)
C1 Fe1 C2 C3 -115.3(19)
C5 Fe1 C2 C3 -78.7(14)
C8 Fe1 C2 C3 77.1(17)
C4 Fe1 C2 C3 -36.9(13)
C1 C2 C3 C4 -4(2)
Fe1 C2 C3 C4 59.7(14)
C1 C2 C3 Fe1 -63.5(13)
C6 Fe1 C3 C2 161.4(19)
C9 Fe1 C3 C2 -81.9(15)
C7 Fe1 C3 C2 -163.6(12)
C10 Fe1 C3 C2 -48(2)
C1 Fe1 C3 C2 39.3(12)
C5 Fe1 C3 C2 82.3(13)
C8 Fe1 C3 C2 -121.9(14)
C4 Fe1 C3 C2 120.6(18)
C6 Fe1 C3 C4 41(3)
C2 Fe1 C3 C4 -120.6(18)
C9 Fe1 C3 C4 157.5(12)
C7 Fe1 C3 C4 75.7(14)
C10 Fe1 C3 C4 -168.2(16)
C1 Fe1 C3 C4 -81.4(13)
C5 Fe1 C3 C4 -38.3(11)
C8 Fe1 C3 C4 117.5(13)
C2 C3 C4 C5 3(2)
Fe1 C3 C4 C5 60.7(13)
C2 C3 C4 Fe1 -58.2(13)
C6 Fe1 C4 C5 79.7(15)
C2 Fe1 C4 C5 -78.7(13)
C3 Fe1 C4 C5 -115.6(18)
C9 Fe1 C4 C5 -167.3(17)
C7 Fe1 C4 C5 121.6(13)
C10 Fe1 C4 C5 49(3)
C1 Fe1 C4 C5 -35.6(13)
C8 Fe1 C4 C5 163.6(13)
C6 Fe1 C4 C3 -164.7(11)
C2 Fe1 C4 C3 36.9(12)
C9 Fe1 C4 C3 -52(2)
C7 Fe1 C4 C3 -122.8(12)
C10 Fe1 C4 C3 165(2)
C1 Fe1 C4 C3 80.0(13)
C5 Fe1 C4 C3 115.6(18)
C8 Fe1 C4 C3 -80.8(14)
C3 C4 C5 C1 0(2)
Fe1 C4 C5 C1 59.4(14)
C3 C4 C5 Fe1 -59.7(13)
C2 C1 C5 C4 -2(2)
Se2 C1 C5 C4 -174.5(13)
Fe1 C1 C5 C4 -60.1(14)
C2 C1 C5 Fe1 58.1(13)
Se2 C1 C5 Fe1 -114.4(13)
C6 Fe1 C5 C4 -119.1(14)
C2 Fe1 C5 C4 84.9(14)
C3 Fe1 C5 C4 40.3(13)
C9 Fe1 C5 C4 160(3)
C7 Fe1 C5 C4 -75.4(16)
C10 Fe1 C5 C4 -162.4(14)
C1 Fe1 C5 C4 122.2(19)
C8 Fe1 C5 C4 -37(3)
C6 Fe1 C5 C1 118.8(12)
C2 Fe1 C5 C1 -37.2(12)
C3 Fe1 C5 C1 -81.9(14)
C9 Fe1 C5 C1 38(3)
C7 Fe1 C5 C1 162.4(11)
C10 Fe1 C5 C1 75.4(14)
C8 Fe1 C5 C1 -159.2(17)
C4 Fe1 C5 C1 -122.2(19)
C14 Se1 C6 C7 -175.8(14)
Fe2 Se1 C6 C7 128.6(13)
C14 Se1 C6 C10 2.4(16)
Fe2 Se1 C6 C10 -53.1(15)
C14 Se1 C6 Fe1 -88.0(10)
Fe2 Se1 C6 Fe1 -143.6(8)
C2 Fe1 C6 C7 -166.2(18)
C3 Fe1 C6 C7 46(3)
C9 Fe1 C6 C7 -78.7(11)
C10 Fe1 C6 C7 -116.8(15)
C1 Fe1 C6 C7 159.0(12)
C5 Fe1 C6 C7 117.7(11)
C8 Fe1 C6 C7 -37.2(11)
C4 Fe1 C6 C7 77.0(13)
C2 Fe1 C6 C10 -49(2)
C3 Fe1 C6 C10 163(2)
C9 Fe1 C6 C10 38.1(10)
C7 Fe1 C6 C10 116.8(15)
C1 Fe1 C6 C10 -84.2(12)
C5 Fe1 C6 C10 -125.5(10)
C8 Fe1 C6 C10 79.6(11)
C4 Fe1 C6 C10 -166.2(11)
C2 Fe1 C6 Se1 75(2)
C3 Fe1 C6 Se1 -73(3)
C9 Fe1 C6 Se1 162.2(13)
C7 Fe1 C6 Se1 -119.0(16)
C10 Fe1 C6 Se1 124.2(14)
C1 Fe1 C6 Se1 40.0(15)
C5 Fe1 C6 Se1 -1.3(12)
C8 Fe1 C6 Se1 -156.2(13)
C4 Fe1 C6 Se1 -42.0(14)
C10 C6 C7 C8 -2.8(19)
Se1 C6 C7 C8 175.8(12)
Fe1 C6 C7 C8 59.1(12)
C10 C6 C7 Fe1 -61.9(11)
Se1 C6 C7 Fe1 116.7(12)
C2 Fe1 C7 C6 164(2)
C3 Fe1 C7 C6 -162.8(13)
C9 Fe1 C7 C6 83.8(11)
C10 Fe1 C7 C6 39.7(10)
C1 Fe1 C7 C6 -52(2)
C5 Fe1 C7 C6 -82.4(13)
C8 Fe1 C7 C6 120.1(17)
C4 Fe1 C7 C6 -121.5(13)
C6 Fe1 C7 C8 -120.1(17)
C2 Fe1 C7 C8 44(3)
C3 Fe1 C7 C8 77.1(16)
C9 Fe1 C7 C8 -36.3(11)
C10 Fe1 C7 C8 -80.4(12)
C1 Fe1 C7 C8 -172.3(18)
C5 Fe1 C7 C8 157.5(12)
C4 Fe1 C7 C8 118.4(14)
C6 C7 C8 C9 1(2)
Fe1 C7 C8 C9 59.2(13)
C6 C7 C8 Fe1 -57.7(11)
C6 Fe1 C8 C9 -82.0(12)
C2 Fe1 C8 C9 76.9(15)
C3 Fe1 C8 C9 118.7(14)
C7 Fe1 C8 C9 -119.5(17)
C10 Fe1 C8 C9 -36.9(11)
C1 Fe1 C8 C9 51(3)
C5 Fe1 C8 C9 -172.8(17)
C4 Fe1 C8 C9 161.1(13)
C6 Fe1 C8 C7 37.5(11)
C2 Fe1 C8 C7 -163.6(11)
C3 Fe1 C8 C7 -121.9(13)
C9 Fe1 C8 C7 119.5(17)
C10 Fe1 C8 C7 82.5(11)
C1 Fe1 C8 C7 171(2)
C5 Fe1 C8 C7 -53(2)
C4 Fe1 C8 C7 -79.4(14)
C7 C8 C9 C10 0(2)
Fe1 C8 C9 C10 59.2(12)
C7 C8 C9 Fe1 -58.7(12)
C6 Fe1 C9 C8 82.4(12)
C2 Fe1 C9 C8 -121.5(13)
C3 Fe1 C9 C8 -78.6(14)
C7 Fe1 C9 C8 38.1(11)
C10 Fe1 C9 C8 121.5(17)
C1 Fe1 C9 C8 -161.5(12)
C5 Fe1 C9 C8 169(3)
C4 Fe1 C9 C8 -42(2)
C6 Fe1 C9 C10 -39.0(10)
C2 Fe1 C9 C10 117.1(12)
C3 Fe1 C9 C10 159.9(12)
C7 Fe1 C9 C10 -83.4(11)
C1 Fe1 C9 C10 77.1(13)
C5 Fe1 C9 C10 48(3)
C8 Fe1 C9 C10 -121.5(16)
C4 Fe1 C9 C10 -163.3(19)
C8 C9 C10 C6 -2(2)
Fe1 C9 C10 C6 57.8(11)
C8 C9 C10 Fe1 -60.0(13)
C7 C6 C10 C9 3.0(18)
Se1 C6 C10 C9 -175.5(12)
Fe1 C6 C10 C9 -58.9(11)
C7 C6 C10 Fe1 61.9(11)
Se1 C6 C10 Fe1 -116.6(13)
C6 Fe1 C10 C9 118.1(15)
C2 Fe1 C10 C9 -81.9(13)
C3 Fe1 C10 C9 -48(2)
C7 Fe1 C10 C9 79.1(11)
C1 Fe1 C10 C9 -124.8(12)
C5 Fe1 C10 C9 -165.5(12)
C8 Fe1 C10 C9 35.2(11)
C4 Fe1 C10 C9 158(2)
C2 Fe1 C10 C6 160.0(10)
C3 Fe1 C10 C6 -165.7(17)
C9 Fe1 C10 C6 -118.1(15)
C7 Fe1 C10 C6 -39.0(9)
C1 Fe1 C10 C6 117.1(11)
C5 Fe1 C10 C6 76.4(12)
C8 Fe1 C10 C6 -83.0(10)
C4 Fe1 C10 C6 39(3)
C1 Se2 C11 C12 60.9(16)
Se2 C11 C12 C13 -121(49)
C6 Se1 C14 C15 -172.2(11)
Fe2 Se1 C14 C15 -61.0(10)
C6 Se1 C14 Fe2 -111.2(6)
C222 Fe2 C14 C15 77.2(16)
C111 Fe2 C14 C15 -151.6(10)
C16 Fe2 C14 C15 29.2(9)
Se4 Fe2 C14 C15 -63.5(10)
Se1 Fe2 C14 C15 122.3(11)
C222 Fe2 C14 Se1 -45.1(14)
C111 Fe2 C14 Se1 86.0(7)
C15 Fe2 C14 Se1 -122.3(11)
C16 Fe2 C14 Se1 -93.1(6)
Se4 Fe2 C14 Se1 174.1(2)
Se1 C14 C15 C16 10.2(18)
Fe2 C14 C15 C16 -53.4(13)
Se1 C14 C15 Se3 178.9(6)
Fe2 C14 C15 Se3 115.3(9)
Se1 C14 C15 Fe2 63.6(8)
Fe3 Se3 C15 C14 -57.9(12)
Fe4 Se3 C15 C14 -126.1(11)
Fe3 Se3 C15 C16 111.1(11)
Fe4 Se3 C15 C16 42.8(12)
Fe3 Se3 C15 Fe2 25.2(10)
Fe4 Se3 C15 Fe2 -43.1(10)
C222 Fe2 C15 C14 -141.7(11)
C111 Fe2 C15 C14 40.6(14)
C16 Fe2 C15 C14 -133.9(14)
Se4 Fe2 C15 C14 122.6(9)
Se1 Fe2 C15 C14 -41.7(9)
C222 Fe2 C15 C16 -7.8(12)
C111 Fe2 C15 C16 174.5(10)
C14 Fe2 C15 C16 133.9(14)
Se4 Fe2 C15 C16 -103.5(9)
Se1 Fe2 C15 C16 92.2(9)
C222 Fe2 C15 Se3 106.0(10)
C111 Fe2 C15 Se3 -71.7(13)
C14 Fe2 C15 Se3 -112.3(14)
C16 Fe2 C15 Se3 113.8(14)
Se4 Fe2 C15 Se3 10.3(9)
Se1 Fe2 C15 Se3 -154.0(10)
C14 C15 C16 Fe2 52.5(13)
Se3 C15 C16 Fe2 -116.2(9)
C222 Fe2 C16 C15 173.8(10)
C111 Fe2 C16 C15 -35(6)
C14 Fe2 C16 C15 -28.5(9)
Se4 Fe2 C16 C15 79.5(9)
Se1 Fe2 C16 C15 -79.0(8)
C222 Fe2 C111 O111 -121(34)
C14 Fe2 C111 O111 82(34)
C15 Fe2 C111 O111 58(35)
C16 Fe2 C111 O111 89(35)
Se4 Fe2 C111 O111 -27(34)
Se1 Fe2 C111 O111 132(34)
C111 Fe2 C222 O222 163(16)
C14 Fe2 C222 O222 -65(16)
C15 Fe2 C222 O222 -15(16)
C16 Fe2 C222 O222 -20(16)
Se4 Fe2 C222 O222 78(16)
Se1 Fe2 C222 O222 -100(16)
C555 Fe3 C333 O333 99(40)
C444 Fe3 C333 O333 -170(40)
Se3 Fe3 C333 O333 -76(40)
Se4 Fe3 C333 O333 10(40)
Fe4 Fe3 C333 O333 -24(40)
C555 Fe3 C444 O444 -142(22)
C333 Fe3 C444 O444 119(22)
Se3 Fe3 C444 O444 13(22)
Se4 Fe3 C444 O444 -58(23)
Fe4 Fe3 C444 O444 -44(22)
C333 Fe3 C555 O555 153(51)
C444 Fe3 C555 O555 53(51)
Se3 Fe3 C555 O555 -38(52)
Se4 Fe3 C555 O555 -109(51)
Fe4 Fe3 C555 O555 -52(51)
C777 Fe4 C666 O666 -28(14)
C888 Fe4 C666 O666 -120(14)
Se3 Fe4 C666 O666 147(14)
Se4 Fe4 C666 O666 60(14)
Fe3 Fe4 C666 O666 92(14)
C666 Fe4 C777 O777 64(32)
C888 Fe4 C777 O777 164(32)
Se3 Fe4 C777 O777 -104(32)
Se4 Fe4 C777 O777 -36(32)
Fe3 Fe4 C777 O777 -93(32)
C666 Fe4 C888 O888 -36(68)
C777 Fe4 C888 O888 -134(68)
Se3 Fe4 C888 O888 73(68)
Se4 Fe4 C888 O888 146(67)
Fe3 Fe4 C888 O888 130(68)
